data_4331045
loop_
_publ_author_name
'Mark Irwin'
'Laurence R. Doyle'
'Tobias Kr\"amer'
'Radovan Herchel'
'John E. McGrady'
'Jose M. Goicoechea'

_publ_contact_author
;
 Dr. J. M. Goicoechea           
 Chemistry Research Laboratory
 University of Oxford
 Mansfield Road
 Oxford
 OX1 3TA
 UK
;
_publ_contact_author_email jose.goicoechea@chem.ox.ac.uk
_publ_contact_author_fax '+44 1865 272690'
_publ_contact_author_phone '+44 1865 275961'
_publ_section_title
;
 A Homologous Series of First-Row Transition-Metal Complexes of
 2,2'-Bipyridine and their Ligand Radical Derivatives: Trends in
 Structure, Magnetism, and Bonding
;
_journal_name_full 'Inorganic Chemistry'
_journal_page_first 12301
_journal_page_last 12312
_journal_paper_doi 10.1021/ic301587f
_journal_volume 51
_journal_year 2012
_chemical_formula_moiety 'C28 H30 N2 Ni, C18 H36 K N2 O6'
_chemical_formula_sum 'C46 H66 K N4 Ni O6'
_chemical_formula_weight 868.84
_chemical_name_systematic
; 
[K(2,2,2-crypt)][Ni(2,2'-bipy)(Mes)2]
;
_space_group_IT_number 96
_symmetry_cell_setting tetragonal
_symmetry_space_group_name_Hall 'P 4nw 2abw'
_symmetry_space_group_name_H-M 'P 43 21 2'
_atom_sites_solution_hydrogens geom
_atom_sites_solution_primary direct
_atom_sites_solution_secondary difmap
_audit_creation_method SHELXL-97
_cell_angle_alpha 90.00
_cell_angle_beta 90.00
_cell_angle_gamma 90.00
_cell_formula_units_Z 4
_cell_length_a 12.9305(2)
_cell_length_b 12.9305(2)
_cell_length_c 27.1526(8)
_cell_measurement_reflns_used 71776
_cell_measurement_temperature 150(2)
_cell_measurement_theta_max 27.485
_cell_measurement_theta_min 5.097
_cell_volume 4539.86(17)
_computing_cell_refinement
;
KappaCCD software "DENZO" (Otwinowski & Minor, 1996)
;
_computing_data_collection
;
KappaCCD software "Collect" (Nonius, 2000)
;
_computing_data_reduction
;
KappaCCD software "DENZO" (Otwinowski & Minor, 1996)
;
_computing_molecular_graphics 'WinGX (Farrugia, 2005)'
_computing_publication_material 'XCIF (Sheldrick, 2001)'
_computing_structure_refinement 'SHELXL-97 (Sheldrick, 1997)'
_computing_structure_solution 'SHELXS-97 (Sheldrick, 1990)'
_diffrn_ambient_temperature 150(2)
_diffrn_measured_fraction_theta_full 0.985
_diffrn_measured_fraction_theta_max 0.985
_diffrn_measurement_device_type 'Nonius KappaCCD'
_diffrn_measurement_method 'omega scans'
_diffrn_radiation_monochromator graphite
_diffrn_radiation_source 'fine-focus sealed tube'
_diffrn_radiation_type MoK\a
_diffrn_radiation_wavelength 0.71073
_diffrn_reflns_av_R_equivalents 0.0228
_diffrn_reflns_av_sigmaI/netI 0.0317
_diffrn_reflns_limit_h_max 16
_diffrn_reflns_limit_h_min -16
_diffrn_reflns_limit_k_max 16
_diffrn_reflns_limit_k_min -16
_diffrn_reflns_limit_l_max 35
_diffrn_reflns_limit_l_min -35
_diffrn_reflns_number 10334
_diffrn_reflns_theta_full 27.54
_diffrn_reflns_theta_max 27.54
_diffrn_reflns_theta_min 5.15
_exptl_absorpt_coefficient_mu 0.569
_exptl_absorpt_correction_T_max 0.8946
_exptl_absorpt_correction_T_min 0.8042
_exptl_absorpt_correction_type multi-scan
_exptl_absorpt_process_details 'DENZO/SCALEPACK (Otwinowski & Minor, 1997)'
_exptl_crystal_colour brown
_exptl_crystal_density_diffrn 1.271
_exptl_crystal_description block
_exptl_crystal_F_000 1860
_exptl_crystal_size_max 0.40
_exptl_crystal_size_mid 0.32
_exptl_crystal_size_min 0.20
_refine_diff_density_max 0.277
_refine_diff_density_min -0.174
_refine_diff_density_rms 0.039
_refine_ls_abs_structure_details 'Flack (1983), 2167 Friedel pairs'
_refine_ls_abs_structure_Flack -0.006(12)
_refine_ls_extinction_method none
_refine_ls_goodness_of_fit_ref 1.027
_refine_ls_hydrogen_treatment constr
_refine_ls_matrix_type full
_refine_ls_number_parameters 263
_refine_ls_number_reflns 5176
_refine_ls_number_restraints 0
_refine_ls_restrained_S_all 1.027
_refine_ls_R_factor_all 0.0423
_refine_ls_R_factor_gt 0.0338
_refine_ls_shift/su_max 0.001
_refine_ls_shift/su_mean 0.000
_refine_ls_structure_factor_coef Fsqd
_refine_ls_weighting_details 'calc w=1/[\s^2^(Fo^2^)+(0.0431P)^2^+0.9940P] where P=(Fo^2^+2Fc^2^)/3'
_refine_ls_weighting_scheme calc
_refine_ls_wR_factor_gt 0.0798
_refine_ls_wR_factor_ref 0.0839
_reflns_number_gt 4557
_reflns_number_total 5176
_reflns_threshold_expression >2\s(I)
_cod_data_source_file ic301587f_si_002_8.cif
_cod_data_source_block 5-
_cod_database_code 4331045

loop_
_symmetry_equiv_pos_as_xyz
'x, y, z'
'-x, -y, z+1/2'
'-y+1/2, x+1/2, z+3/4'
'y+1/2, -x+1/2, z+1/4'
'-x+1/2, y+1/2, -z+3/4'
'x+1/2, -y+1/2, -z+1/4'
'y, x, -z'
'-y, -x, -z+1/2'

loop_
_atom_site_label
_atom_site_type_symbol
_atom_site_fract_x
_atom_site_fract_y
_atom_site_fract_z
_atom_site_U_iso_or_equiv
_atom_site_adp_type
_atom_site_occupancy
_atom_site_symmetry_multiplicity
_atom_site_calc_flag
_atom_site_refinement_flags
K1 K 0.42493(3) 0.57507(3) 0.2500 0.03033(13) Uani 1 2 d S
N11 N 0.33786(12) 0.49529(14) 0.34622(6) 0.0342(4) Uani 1 1 d .
O21 O 0.21422(10) 0.51042(11) 0.25526(5) 0.0396(3) Uani 1 1 d .
O22 O 0.29862(11) 0.56931(11) 0.16338(5) 0.0383(3) Uani 1 1 d .
O23 O 0.50859(10) 0.39719(11) 0.29230(5) 0.0350(3) Uani 1 1 d .
C101 C 0.22536(16) 0.48773(19) 0.34156(8) 0.0427(5) Uani 1 1 d .
H10A H 0.1955 0.5579 0.3447 0.051 Uiso 1 1 calc R
H10B H 0.1985 0.4457 0.3692 0.051 Uiso 1 1 calc R
C102 C 0.18868(17) 0.4409(2) 0.29410(8) 0.0454(5) Uani 1 1 d .
H10C H 0.2227 0.3733 0.2887 0.054 Uiso 1 1 calc R
H10D H 0.1130 0.4298 0.2952 0.054 Uiso 1 1 calc R
C103 C 0.17297(16) 0.47738(19) 0.20948(8) 0.0417(5) Uani 1 1 d .
H10E H 0.0981 0.4632 0.2128 0.050 Uiso 1 1 calc R
H10F H 0.2078 0.4132 0.1985 0.050 Uiso 1 1 calc R
C104 C 0.19052(16) 0.56169(18) 0.17298(8) 0.0400(5) Uani 1 1 d .
H10G H 0.1529 0.5463 0.1421 0.048 Uiso 1 1 calc R
H10H H 0.1644 0.6281 0.1862 0.048 Uiso 1 1 calc R
C105 C 0.32124(18) 0.64363(17) 0.12628(8) 0.0427(5) Uani 1 1 d .
H10I H 0.3058 0.7140 0.1386 0.051 Uiso 1 1 calc R
H10J H 0.2779 0.6306 0.0969 0.051 Uiso 1 1 calc R
C106 C 0.43338(18) 0.63566(17) 0.11294(7) 0.0409(5) Uani 1 1 d .
H10K H 0.4480 0.5641 0.1020 0.049 Uiso 1 1 calc R
H10L H 0.4474 0.6824 0.0848 0.049 Uiso 1 1 calc R
C107 C 0.38256(16) 0.39268(16) 0.35579(7) 0.0386(4) Uani 1 1 d .
H10M H 0.3449 0.3407 0.3359 0.046 Uiso 1 1 calc R
H10N H 0.3721 0.3752 0.3909 0.046 Uiso 1 1 calc R
C108 C 0.49587(16) 0.38557(17) 0.34414(7) 0.0376(4) Uani 1 1 d .
H10O H 0.5342 0.4406 0.3617 0.045 Uiso 1 1 calc R
H10P H 0.5234 0.3178 0.3549 0.045 Uiso 1 1 calc R
C109 C 0.61336(15) 0.38035(15) 0.27735(7) 0.0353(4) Uani 1 1 d .
H10Q H 0.6369 0.3114 0.2886 0.042 Uiso 1 1 calc R
H10R H 0.6588 0.4333 0.2923 0.042 Uiso 1 1 calc R
Ni1 Ni 0.397644(18) 0.397644(18) 0.0000 0.03272(10) Uani 1 2 d S
N1 N 0.54653(12) 0.41051(13) 0.01218(6) 0.0364(4) Uani 1 1 d .
C1 C 0.61447(18) 0.33531(18) 0.02471(9) 0.0440(5) Uani 1 1 d .
H1 H 0.5899 0.2662 0.0267 0.053 Uiso 1 1 calc R
C2 C 0.71734(19) 0.3534(2) 0.03473(9) 0.0513(6) Uani 1 1 d .
H2 H 0.7617 0.2982 0.0439 0.062 Uiso 1 1 calc R
C3 C 0.75550(18) 0.4545(2) 0.03117(8) 0.0493(6) Uani 1 1 d .
H3 H 0.8260 0.4688 0.0382 0.059 Uiso 1 1 calc R
C4 C 0.69024(17) 0.53182(19) 0.01746(8) 0.0430(5) Uani 1 1 d .
H4 H 0.7155 0.6005 0.0146 0.052 Uiso 1 1 calc R
C5 C 0.58469(15) 0.51048(15) 0.00743(7) 0.0348(4) Uani 1 1 d .
C11 C 0.39221(15) 0.25254(15) 0.01729(7) 0.0338(4) Uani 1 1 d .
C12 C 0.40284(16) 0.22312(15) 0.06708(7) 0.0356(4) Uani 1 1 d .
C13 C 0.39791(16) 0.11943(16) 0.08155(8) 0.0384(5) Uani 1 1 d .
H13 H 0.4036 0.1032 0.1156 0.046 Uiso 1 1 calc R
C14 C 0.38507(16) 0.03948(16) 0.04808(8) 0.0384(5) Uani 1 1 d .
C15 C 0.37976(15) 0.06706(15) -0.00138(8) 0.0368(4) Uani 1 1 d .
H15 H 0.3738 0.0140 -0.0254 0.044 Uiso 1 1 calc R
C16 C 0.38284(15) 0.16971(16) -0.01689(7) 0.0342(4) Uani 1 1 d .
C17 C 0.4245(2) 0.30174(18) 0.10747(8) 0.0473(6) Uani 1 1 d .
H17A H 0.4262 0.3714 0.0932 0.071 Uiso 0.50 1 calc PR
H17B H 0.4913 0.2864 0.1228 0.071 Uiso 0.50 1 calc PR
H17C H 0.3698 0.2981 0.1324 0.071 Uiso 0.50 1 calc PR
H17D H 0.4320 0.2659 0.1391 0.071 Uiso 0.50 1 calc PR
H17E H 0.3669 0.3508 0.1095 0.071 Uiso 0.50 1 calc PR
H17F H 0.4884 0.3392 0.0999 0.071 Uiso 0.50 1 calc PR
C18 C 0.37917(19) -0.07223(18) 0.06405(9) 0.0480(5) Uani 1 1 d .
H18A H 0.3700 -0.1164 0.0351 0.072 Uiso 0.50 1 calc PR
H18B H 0.3204 -0.0814 0.0864 0.072 Uiso 0.50 1 calc PR
H18C H 0.4432 -0.0913 0.0810 0.072 Uiso 0.50 1 calc PR
H18D H 0.3857 -0.0764 0.0999 0.072 Uiso 0.50 1 calc PR
H18E H 0.4354 -0.1114 0.0486 0.072 Uiso 0.50 1 calc PR
H18F H 0.3125 -0.1015 0.0540 0.072 Uiso 0.50 1 calc PR
C19 C 0.37637(18) 0.18987(18) -0.07152(7) 0.0414(5) Uani 1 1 d .
H19A H 0.3793 0.2645 -0.0776 0.062 Uiso 0.50 1 calc PR
H19B H 0.3111 0.1622 -0.0843 0.062 Uiso 0.50 1 calc PR
H19C H 0.4345 0.1560 -0.0882 0.062 Uiso 0.50 1 calc PR
H19D H 0.3706 0.1239 -0.0891 0.062 Uiso 0.50 1 calc PR
H19E H 0.4388 0.2262 -0.0824 0.062 Uiso 0.50 1 calc PR
H19F H 0.3155 0.2325 -0.0786 0.062 Uiso 0.50 1 calc PR

loop_
_atom_site_aniso_label
_atom_site_aniso_U_11
_atom_site_aniso_U_22
_atom_site_aniso_U_33
_atom_site_aniso_U_23
_atom_site_aniso_U_13
_atom_site_aniso_U_12
K1 0.03044(17) 0.03044(17) 0.0301(3) 0.00120(17) 0.00120(17) 0.0003(2)
N11 0.0326(9) 0.0399(10) 0.0301(8) 0.0053(7) 0.0001(7) -0.0016(7)
O21 0.0347(7) 0.0478(8) 0.0362(7) 0.0049(7) -0.0041(6) -0.0092(6)
O22 0.0345(7) 0.0461(8) 0.0344(7) 0.0076(6) -0.0046(6) 0.0033(6)
O23 0.0300(7) 0.0398(8) 0.0353(7) 0.0074(6) -0.0014(5) 0.0025(6)
C101 0.0318(11) 0.0564(14) 0.0398(11) 0.0109(10) 0.0067(9) -0.0042(10)
C102 0.0342(11) 0.0545(14) 0.0473(12) 0.0135(11) -0.0007(9) -0.0117(10)
C103 0.0298(10) 0.0512(13) 0.0440(11) -0.0025(10) -0.0073(9) -0.0033(9)
C104 0.0317(10) 0.0507(13) 0.0376(11) -0.0022(9) -0.0075(9) 0.0063(9)
C105 0.0504(13) 0.0446(13) 0.0332(10) 0.0078(9) -0.0055(9) 0.0047(10)
C106 0.0547(13) 0.0413(12) 0.0266(9) 0.0047(8) -0.0001(9) 0.0000(10)
C107 0.0421(12) 0.0391(11) 0.0346(9) 0.0111(9) 0.0015(8) -0.0024(9)
C108 0.0389(11) 0.0396(11) 0.0344(10) 0.0047(9) -0.0040(8) -0.0003(9)
C109 0.0289(10) 0.0321(10) 0.0450(10) -0.0009(8) -0.0019(8) 0.0020(8)
Ni1 0.03143(12) 0.03143(12) 0.03529(18) 0.00041(11) -0.00041(11) -0.00470(14)
N1 0.0340(8) 0.0387(9) 0.0366(9) 0.0002(7) -0.0005(7) -0.0049(7)
C1 0.0351(11) 0.0433(12) 0.0535(13) 0.0025(10) -0.0016(10) -0.0014(10)
C2 0.0391(12) 0.0588(15) 0.0560(14) 0.0026(12) -0.0030(11) 0.0016(11)
C3 0.0338(11) 0.0690(17) 0.0451(12) -0.0073(11) 0.0009(10) -0.0080(11)
C4 0.0410(12) 0.0519(13) 0.0360(11) -0.0097(9) 0.0042(9) -0.0129(10)
C5 0.0373(10) 0.0389(10) 0.0282(9) -0.0061(8) 0.0045(8) -0.0082(8)
C11 0.0272(9) 0.0350(10) 0.0393(10) 0.0013(8) 0.0005(8) -0.0025(8)
C12 0.0309(10) 0.0378(10) 0.0383(10) -0.0012(8) -0.0034(9) -0.0010(9)
C13 0.0321(10) 0.0434(11) 0.0396(10) 0.0069(9) -0.0036(9) -0.0010(10)
C14 0.0281(10) 0.0341(11) 0.0529(12) 0.0040(9) -0.0002(9) 0.0042(8)
C15 0.0302(9) 0.0334(9) 0.0467(11) -0.0048(9) 0.0008(10) 0.0007(8)
C16 0.0271(10) 0.0367(10) 0.0387(10) -0.0016(8) 0.0012(8) -0.0014(8)
C17 0.0585(15) 0.0432(13) 0.0403(12) -0.0013(9) -0.0093(10) -0.0077(11)
C18 0.0466(13) 0.0377(11) 0.0597(14) 0.0074(10) 0.0027(11) 0.0062(10)
C19 0.0448(13) 0.0429(12) 0.0366(11) -0.0014(9) 0.0065(10) -0.0033(10)

loop_
_atom_type_symbol
_atom_type_description
_atom_type_scat_dispersion_real
_atom_type_scat_dispersion_imag
_atom_type_scat_source
C C 0.0033 0.0016 'International Tables Vol C Tables 4.2.6.8 and 6.1.1.4'
H H 0.0000 0.0000 'International Tables Vol C Tables 4.2.6.8 and 6.1.1.4'
N N 0.0061 0.0033 'International Tables Vol C Tables 4.2.6.8 and 6.1.1.4'
O O 0.0106 0.0060 'International Tables Vol C Tables 4.2.6.8 and 6.1.1.4'
K K 0.2009 0.2494 'International Tables Vol C Tables 4.2.6.8 and 6.1.1.4'
Ni Ni 0.3393 1.1124 'International Tables Vol C Tables 4.2.6.8 and 6.1.1.4'

loop_
_geom_angle_atom_site_label_1
_geom_angle_atom_site_label_2
_geom_angle_atom_site_label_3
_geom_angle
_geom_angle_site_symmetry_1
_geom_angle_site_symmetry_3
O23 K1 O23 61.96(6) 8_665 .
O23 K1 O21 96.21(4) 8_665 8_665
O23 K1 O21 133.97(4) . 8_665
O23 K1 O21 133.97(4) 8_665 .
O23 K1 O21 96.21(4) . .
O21 K1 O21 124.19(6) 8_665 .
O23 K1 O22 97.00(4) 8_665 .
O23 K1 O22 122.54(4) . .
O21 K1 O22 98.67(4) 8_665 .
O21 K1 O22 59.27(4) . .
O23 K1 O22 122.54(4) 8_665 8_665
O23 K1 O22 97.00(4) . 8_665
O21 K1 O22 59.27(4) 8_665 8_665
O21 K1 O22 98.67(4) . 8_665
O22 K1 O22 134.74(6) . 8_665
O23 K1 N11 60.50(4) 8_665 8_665
O23 K1 N11 122.01(5) . 8_665
O21 K1 N11 60.11(4) 8_665 8_665
O21 K1 N11 118.53(4) . 8_665
O22 K1 N11 59.68(4) . 8_665
O22 K1 N11 119.20(4) 8_665 8_665
O23 K1 N11 122.01(5) 8_665 .
O23 K1 N11 60.50(4) . .
O21 K1 N11 118.53(4) 8_665 .
O21 K1 N11 60.11(4) . .
O22 K1 N11 119.20(4) . .
O22 K1 N11 59.68(4) 8_665 .
N11 K1 N11 177.48(7) 8_665 .
C101 N11 C107 110.23(17) . .
C101 N11 C106 109.61(17) . 8_665
C107 N11 C106 109.78(16) . 8_665
C101 N11 K1 108.54(11) . .
C107 N11 K1 108.30(11) . .
C106 N11 K1 110.35(12) 8_665 .
C103 O21 C102 111.80(16) . .
C103 O21 K1 113.80(11) . .
C102 O21 K1 116.31(12) . .
C105 O22 C104 112.19(15) . .
C105 O22 K1 116.53(12) . .
C104 O22 K1 114.26(11) . .
C108 O23 C109 111.93(14) . .
C108 O23 K1 116.68(12) . .
C109 O23 K1 112.07(10) . .
N11 C101 C102 114.53(18) . .
N11 C101 H10A 108.6 . .
C102 C101 H10A 108.6 . .
N11 C101 H10B 108.6 . .
C102 C101 H10B 108.6 . .
H10A C101 H10B 107.6 . .
O21 C102 C101 107.92(18) . .
O21 C102 H10C 110.1 . .
C101 C102 H10C 110.1 . .
O21 C102 H10D 110.1 . .
C101 C102 H10D 110.1 . .
H10C C102 H10D 108.4 . .
O21 C103 C104 107.76(17) . .
O21 C103 H10E 110.2 . .
C104 C103 H10E 110.2 . .
O21 C103 H10F 110.2 . .
C104 C103 H10F 110.2 . .
H10E C103 H10F 108.5 . .
O22 C104 C103 108.74(17) . .
O22 C104 H10G 109.9 . .
C103 C104 H10G 109.9 . .
O22 C104 H10H 109.9 . .
C103 C104 H10H 109.9 . .
H10G C104 H10H 108.3 . .
O22 C105 C106 108.89(17) . .
O22 C105 H10I 109.9 . .
C106 C105 H10I 109.9 . .
O22 C105 H10J 109.9 . .
C106 C105 H10J 109.9 . .
H10I C105 H10J 108.3 . .
N11 C106 C105 113.92(17) 8_665 .
N11 C106 H10K 108.8 8_665 .
C105 C106 H10K 108.8 . .
N11 C106 H10L 108.8 8_665 .
C105 C106 H10L 108.8 . .
H10K C106 H10L 107.7 . .
N11 C107 C108 113.67(16) . .
N11 C107 H10M 108.8 . .
C108 C107 H10M 108.8 . .
N11 C107 H10N 108.8 . .
C108 C107 H10N 108.8 . .
H10M C107 H10N 107.7 . .
O23 C108 C107 108.31(15) . .
O23 C108 H10O 110.0 . .
C107 C108 H10O 110.0 . .
O23 C108 H10P 110.0 . .
C107 C108 H10P 110.0 . .
H10O C108 H10P 108.4 . .
O23 C109 C109 109.04(14) . 8_665
O23 C109 H10Q 109.9 . .
C109 C109 H10Q 109.9 8_665 .
O23 C109 H10R 109.9 . .
C109 C109 H10R 109.9 8_665 .
H10Q C109 H10R 108.3 . .
C11 Ni1 C11 89.34(12) 7 .
C11 Ni1 N1 174.88(8) 7 .
C11 Ni1 N1 94.42(7) . .
C11 Ni1 N1 94.42(7) 7 7
C11 Ni1 N1 174.88(8) . 7
N1 Ni1 N1 82.06(10) . 7
C1 N1 C5 117.45(17) . .
C1 N1 Ni1 128.22(15) . .
C5 N1 Ni1 114.33(14) . .
N1 C1 C2 123.6(2) . .
N1 C1 H1 118.2 . .
C2 C1 H1 118.2 . .
C1 C2 C3 119.0(2) . .
C1 C2 H2 120.5 . .
C3 C2 H2 120.5 . .
C4 C3 C2 119.1(2) . .
C4 C3 H3 120.4 . .
C2 C3 H3 120.4 . .
C3 C4 C5 120.4(2) . .
C3 C4 H4 119.8 . .
C5 C4 H4 119.8 . .
N1 C5 C5 114.60(11) . 7
N1 C5 C4 120.31(18) . .
C5 C5 C4 125.09(13) 7 .
C12 C11 C16 115.49(17) . .
C12 C11 Ni1 119.35(14) . .
C16 C11 Ni1 125.09(14) . .
C13 C12 C11 121.55(18) . .
C13 C12 C17 116.51(18) . .
C11 C12 C17 121.90(18) . .
C14 C13 C12 122.41(19) . .
C14 C13 H13 118.8 . .
C12 C13 H13 118.8 . .
C13 C14 C15 116.59(18) . .
C13 C14 C18 122.1(2) . .
C15 C14 C18 121.3(2) . .
C14 C15 C16 122.32(19) . .
C14 C15 H15 118.8 . .
C16 C15 H15 118.8 . .
C15 C16 C11 121.51(18) . .
C15 C16 C19 117.41(19) . .
C11 C16 C19 121.08(18) . .
C12 C17 H17A 109.5 . .
C12 C17 H17B 109.5 . .
H17A C17 H17B 109.5 . .
C12 C17 H17C 109.5 . .
H17A C17 H17C 109.5 . .
H17B C17 H17C 109.5 . .
C12 C17 H17D 109.5 . .
H17A C17 H17D 141.1 . .
H17B C17 H17D 56.3 . .
H17C C17 H17D 56.3 . .
C12 C17 H17E 109.5 . .
H17A C17 H17E 56.3 . .
H17B C17 H17E 141.1 . .
H17C C17 H17E 56.3 . .
H17D C17 H17E 109.5 . .
C12 C17 H17F 109.5 . .
H17A C17 H17F 56.3 . .
H17B C17 H17F 56.3 . .
H17C C17 H17F 141.1 . .
H17D C17 H17F 109.5 . .
H17E C17 H17F 109.5 . .
C14 C18 H18A 109.5 . .
C14 C18 H18B 109.5 . .
H18A C18 H18B 109.5 . .
C14 C18 H18C 109.5 . .
H18A C18 H18C 109.5 . .
H18B C18 H18C 109.5 . .
C14 C18 H18D 109.5 . .
H18A C18 H18D 141.1 . .
H18B C18 H18D 56.3 . .
H18C C18 H18D 56.3 . .
C14 C18 H18E 109.5 . .
H18A C18 H18E 56.3 . .
H18B C18 H18E 141.1 . .
H18C C18 H18E 56.3 . .
H18D C18 H18E 109.5 . .
C14 C18 H18F 109.5 . .
H18A C18 H18F 56.3 . .
H18B C18 H18F 56.3 . .
H18C C18 H18F 141.1 . .
H18D C18 H18F 109.5 . .
H18E C18 H18F 109.5 . .
C16 C19 H19A 109.5 . .
C16 C19 H19B 109.5 . .
H19A C19 H19B 109.5 . .
C16 C19 H19C 109.5 . .
H19A C19 H19C 109.5 . .
H19B C19 H19C 109.5 . .
C16 C19 H19D 109.5 . .
H19A C19 H19D 141.1 . .
H19B C19 H19D 56.3 . .
H19C C19 H19D 56.3 . .
C16 C19 H19E 109.5 . .
H19A C19 H19E 56.3 . .
H19B C19 H19E 141.1 . .
H19C C19 H19E 56.3 . .
H19D C19 H19E 109.5 . .
C16 C19 H19F 109.5 . .
H19A C19 H19F 56.3 . .
H19B C19 H19F 56.3 . .
H19C C19 H19F 141.1 . .
H19D C19 H19F 109.5 . .
H19E C19 H19F 109.5 . .

loop_
_geom_bond_atom_site_label_1
_geom_bond_atom_site_label_2
_geom_bond_distance
_geom_bond_site_symmetry_2
K1 O23 2.7893(14) 8_665
K1 O23 2.7893(14) .
K1 O21 2.8535(14) 8_665
K1 O21 2.8535(14) .
K1 O22 2.8643(14) .
K1 O22 2.8643(14) 8_665
K1 N11 3.0261(16) 8_665
K1 N11 3.0261(16) .
N11 C101 1.464(3) .
N11 C107 1.470(3) .
N11 C106 1.483(3) 8_665
O21 C103 1.418(2) .
O21 C102 1.425(2) .
O22 C105 1.423(2) .
O22 C104 1.425(2) .
O23 C108 1.425(2) .
O23 C109 1.431(2) .
C101 C102 1.501(3) .
C101 H10A 0.9900 .
C101 H10B 0.9900 .
C102 H10C 0.9900 .
C102 H10D 0.9900 .
C103 C104 1.491(3) .
C103 H10E 0.9900 .
C103 H10F 0.9900 .
C104 H10G 0.9900 .
C104 H10H 0.9900 .
C105 C106 1.498(3) .
C105 H10I 0.9900 .
C105 H10J 0.9900 .
C106 N11 1.483(3) 8_665
C106 H10K 0.9900 .
C106 H10L 0.9900 .
C107 C108 1.502(3) .
C107 H10M 0.9900 .
C107 H10N 0.9900 .
C108 H10O 0.9900 .
C108 H10P 0.9900 .
C109 C109 1.490(4) 8_665
C109 H10Q 0.9900 .
C109 H10R 0.9900 .
Ni1 C11 1.9354(19) 7
Ni1 C11 1.9354(19) .
Ni1 N1 1.9605(16) .
Ni1 N1 1.9605(16) 7
N1 C1 1.354(3) .
N1 C5 1.390(2) .
C1 C2 1.378(3) .
C1 H1 0.9500 .
C2 C3 1.400(4) .
C2 H2 0.9500 .
C3 C4 1.360(3) .
C3 H3 0.9500 .
C4 C5 1.419(3) .
C4 H4 0.9500 .
C5 C5 1.416(4) 7
C11 C12 1.411(3) .
C11 C16 1.422(3) .
C12 C13 1.399(3) .
C12 C17 1.521(3) .
C13 C14 1.387(3) .
C13 H13 0.9500 .
C14 C15 1.391(3) .
C14 C18 1.510(3) .
C15 C16 1.393(3) .
C15 H15 0.9500 .
C16 C19 1.508(3) .
C17 H17A 0.9800 .
C17 H17B 0.9800 .
C17 H17C 0.9800 .
C17 H17D 0.9800 .
C17 H17E 0.9800 .
C17 H17F 0.9800 .
C18 H18A 0.9800 .
C18 H18B 0.9800 .
C18 H18C 0.9800 .
C18 H18D 0.9800 .
C18 H18E 0.9800 .
C18 H18F 0.9800 .
C19 H19A 0.9800 .
C19 H19B 0.9800 .
C19 H19C 0.9800 .
C19 H19D 0.9800 .
C19 H19E 0.9800 .
C19 H19F 0.9800 .
